data_7011126
loop_
_publ_author_name
'Harry Adams'
'Scott Clunas'
'David E. Fenton'
'Sharon E. Spey'

_publ_section_title
;
 The systematic generation of monodentate bridging ethanoates in
 dinuclear nickel(II) complexes of asymmetric compartmental ligands
;
_journal_issue 3
_journal_name_full 'J. Chem. Soc., Dalton Trans.'
_journal_page_first 441
_journal_page_last 448
_journal_paper_doi 10.1039/b107928j
_journal_year 2002
_chemical_formula_sum 'C29 H33 N5 Ni2 O5 S'
_chemical_formula_weight 681.08
_chemical_name_systematic
; 
? 
;
_space_group_IT_number 2
_symmetry_cell_setting triclinic
_symmetry_space_group_name_Hall '-P 1'
_symmetry_space_group_name_H-M 'P -1'
_atom_sites_solution_hydrogens geom
_atom_sites_solution_primary direct
_atom_sites_solution_secondary difmap
_audit_creation_method SHELXL-97
_cell_angle_alpha 97.539(2)
_cell_angle_beta 98.507(2)
_cell_angle_gamma 100.836(2)
_cell_formula_units_Z 2
_cell_length_a 8.9671(9)
_cell_length_b 12.3749(13)
_cell_length_c 14.4668(15)
_cell_measurement_temperature 150(2)
_cell_volume 1538.3(3)
_computing_structure_refinement 'SHELXL-97 (Sheldrick, 1997)'
_computing_structure_solution 'SHELXS-97 (Sheldrick, 1990)'
_diffrn_ambient_temperature 150(2)
_diffrn_measured_fraction_theta_full 0.914
_diffrn_measured_fraction_theta_max 0.914
_diffrn_radiation_monochromator graphite
_diffrn_radiation_source 'fine-focus sealed tube'
_diffrn_radiation_type MoK\a
_diffrn_radiation_wavelength 0.71073
_diffrn_reflns_av_R_equivalents 0.0555
_diffrn_reflns_av_sigmaI/netI 0.0757
_diffrn_reflns_limit_h_max 11
_diffrn_reflns_limit_h_min -11
_diffrn_reflns_limit_k_max 10
_diffrn_reflns_limit_k_min -16
_diffrn_reflns_limit_l_max 19
_diffrn_reflns_limit_l_min -16
_diffrn_reflns_number 9542
_diffrn_reflns_theta_full 28.31
_diffrn_reflns_theta_max 28.31
_diffrn_reflns_theta_min 1.70
_exptl_absorpt_coefficient_mu 1.337
_exptl_absorpt_correction_T_max 0.7948
_exptl_absorpt_correction_T_min 0.6742
_exptl_absorpt_correction_type multi-scan
_exptl_crystal_colour blue-green
_exptl_crystal_density_diffrn 1.470
_exptl_crystal_density_method 'not measured'
_exptl_crystal_description block
_exptl_crystal_F_000 708
_exptl_crystal_size_max 0.32
_exptl_crystal_size_mid 0.23
_exptl_crystal_size_min 0.18
_refine_diff_density_max 1.432
_refine_diff_density_min -0.601
_refine_diff_density_rms 0.127
_refine_ls_extinction_method none
_refine_ls_goodness_of_fit_ref 1.056
_refine_ls_hydrogen_treatment mixed
_refine_ls_matrix_type full
_refine_ls_number_parameters 380
_refine_ls_number_reflns 6990
_refine_ls_number_restraints 0
_refine_ls_restrained_S_all 1.056
_refine_ls_R_factor_all 0.0867
_refine_ls_R_factor_gt 0.0578
_refine_ls_shift/su_max 0.001
_refine_ls_shift/su_mean 0.000
_refine_ls_structure_factor_coef Fsqd
_refine_ls_weighting_details 'calc w=1/[\s^2^(Fo^2^)+(0.1075P)^2^+0.0000P] where P=(Fo^2^+2Fc^2^)/3'
_refine_ls_weighting_scheme calc
_refine_ls_wR_factor_gt 0.1574
_refine_ls_wR_factor_ref 0.1868
_reflns_number_gt 4920
_reflns_number_total 6990
_reflns_threshold_expression >2sigma(I)
_cod_data_source_file b107928j.txt
_cod_data_source_block ifn130a
_cod_depositor_comments
;
The following automatic conversions were performed:
'_symmetry_cell_setting' value 'Triclinic' changed to 'triclinic'
according to '/home/saulius/struct/CIF-dictionaries/cif_core.dic'
dictionary named 'cif_core.dic' version 2.4.1 from 2010-06-29.

Automatic conversion script
Id: cif_fix_enum 1527 2010-12-29 10:47:43Z saulius 
;
_cod_original_sg_symbol_H-M P-1
_cod_database_code 7011126

loop_
_symmetry_equiv_pos_as_xyz
'x, y, z'
'-x, -y, -z'

loop_
_atom_site_label
_atom_site_type_symbol
_atom_site_fract_x
_atom_site_fract_y
_atom_site_fract_z
_atom_site_U_iso_or_equiv
_atom_site_adp_type
_atom_site_occupancy
_atom_site_symmetry_multiplicity
_atom_site_calc_flag
_atom_site_refinement_flags
_atom_site_disorder_assembly
_atom_site_disorder_group
Ni1 Ni 0.53575(6) 0.61343(5) 0.23754(4) 0.03107(17) Uani 1 1 d . . .
Ni2 Ni 0.81398(5) 0.73588(4) 0.39302(4) 0.02930(17) Uani 1 1 d . . .
S1 S 0.61151(17) 0.23468(11) 0.17559(9) 0.0500(3) Uani 1 1 d . . .
O1 O 0.7619(3) 0.6801(3) 0.2510(2) 0.0335(6) Uani 1 1 d . . .
O2 O 0.7172(3) 0.8672(3) 0.3730(2) 0.0354(7) Uani 1 1 d . . .
O3 O 0.4901(3) 0.7671(3) 0.2910(2) 0.0348(7) Uani 1 1 d . . .
O4 O 0.6144(3) 0.6066(2) 0.38651(19) 0.0317(6) Uani 1 1 d . . .
O5 O 0.8462(3) 0.5729(3) 0.4197(2) 0.0386(7) Uani 1 1 d . . .
N1 N 1.0418(4) 0.8024(3) 0.3899(3) 0.0343(8) Uani 1 1 d . . .
N2 N 0.8383(4) 0.7847(3) 0.5379(2) 0.0320(8) Uani 1 1 d . . .
N3 N 0.3069(4) 0.5373(3) 0.2376(3) 0.0358(8) Uani 1 1 d . . .
N4 N 0.4921(4) 0.6545(3) 0.1075(2) 0.0382(9) Uani 1 1 d . . .
N5 N 0.5738(4) 0.4554(3) 0.1937(2) 0.0383(9) Uani 1 1 d . . .
C1 C 0.8335(5) 0.7272(4) 0.1886(3) 0.0318(9) Uani 1 1 d . . .
C2 C 0.7587(6) 0.7416(4) 0.1003(3) 0.0413(11) Uani 1 1 d . . .
C3 C 0.8470(6) 0.7927(5) 0.0383(3) 0.0492(12) Uani 1 1 d . . .
H3A H 0.7947 0.8018 -0.0213 0.059 Uiso 1 1 calc R . .
C4 C 1.0036(6) 0.8298(5) 0.0597(4) 0.0491(12) Uani 1 1 d . . .
C5 C 1.0766(6) 0.8176(4) 0.1481(4) 0.0490(12) Uani 1 1 d . . .
H5A H 1.1847 0.8453 0.1658 0.059 Uiso 1 1 calc R . .
C6 C 0.9963(5) 0.7660(4) 0.2119(3) 0.0391(10) Uani 1 1 d . . .
C7 C 1.0819(5) 0.7428(4) 0.3024(3) 0.0425(11) Uani 1 1 d . . .
H7A H 1.0580 0.6615 0.3031 0.051 Uiso 1 1 calc R . .
H7B H 1.1942 0.7658 0.3038 0.051 Uiso 1 1 calc R . .
C8 C 1.1368(5) 0.7714(5) 0.4719(4) 0.0487(12) Uani 1 1 d . . .
H8A H 1.2463 0.7886 0.4643 0.058 Uiso 1 1 calc R . .
H8B H 1.1065 0.6898 0.4695 0.058 Uiso 1 1 calc R . .
C9 C 1.1246(5) 0.8284(5) 0.5686(3) 0.0462(12) Uani 1 1 d . . .
H9A H 1.1969 0.8035 0.6157 0.055 Uiso 1 1 calc R . .
H9B H 1.1633 0.9094 0.5715 0.055 Uiso 1 1 calc R . .
C10 C 0.9719(5) 0.8142(4) 0.6015(3) 0.0401(10) Uani 1 1 d . . .
C11 C 0.9703(6) 0.8384(4) 0.6988(4) 0.0504(13) Uani 1 1 d . . .
H11A H 1.0643 0.8566 0.7431 0.060 Uiso 1 1 calc R . .
C12 C 0.8308(7) 0.8354(4) 0.7300(3) 0.0520(13) Uani 1 1 d . . .
H12A H 0.8291 0.8523 0.7957 0.062 Uiso 1 1 calc R . .
C13 C 0.6961(6) 0.8081(4) 0.6662(3) 0.0429(11) Uani 1 1 d . . .
H13A H 0.5995 0.8062 0.6863 0.052 Uiso 1 1 calc R . .
C14 C 0.7050(5) 0.7834(4) 0.5714(3) 0.0372(10) Uani 1 1 d . . .
H14A H 0.6113 0.7644 0.5268 0.045 Uiso 1 1 calc R . .
C15 C 0.2669(5) 0.5206(4) 0.3218(3) 0.0419(11) Uani 1 1 d . . .
H15A H 0.3417 0.5498 0.3775 0.050 Uiso 1 1 calc R . .
C16 C 0.1245(5) 0.4639(5) 0.3317(4) 0.0506(13) Uani 1 1 d . . .
H16A H 0.1013 0.4541 0.3924 0.061 Uiso 1 1 calc R . .
C17 C 0.0149(6) 0.4211(5) 0.2495(4) 0.0599(15) Uani 1 1 d . . .
H17A H -0.0857 0.3824 0.2528 0.072 Uiso 1 1 calc R . .
C18 C 0.0564(6) 0.4363(5) 0.1644(5) 0.0636(16) Uani 1 1 d . . .
H18A H -0.0164 0.4069 0.1079 0.076 Uiso 1 1 calc R . .
C19 C 0.2036(5) 0.4941(4) 0.1583(4) 0.0475(12) Uani 1 1 d . . .
C20 C 0.2538(6) 0.5097(5) 0.0643(4) 0.0538(14) Uani 1 1 d . . .
H20A H 0.1623 0.4859 0.0132 0.065 Uiso 1 1 calc R . .
H20B H 0.3265 0.4606 0.0520 0.065 Uiso 1 1 calc R . .
C21 C 0.3315(5) 0.6298(5) 0.0604(4) 0.0488(12) Uani 1 1 d . . .
H21A H 0.3264 0.6406 -0.0066 0.059 Uiso 1 1 calc R . .
H21B H 0.2759 0.6820 0.0916 0.059 Uiso 1 1 calc R . .
C22 C 0.5928(6) 0.7062(4) 0.0654(3) 0.0431(11) Uani 1 1 d . . .
H22A H 0.5557 0.7232 0.0052 0.052 Uiso 1 1 calc R . .
C23 C 1.0973(7) 0.8804(6) -0.0089(4) 0.0690(17) Uani 1 1 d . . .
H23A H 1.0282 0.8830 -0.0674 0.104 Uiso 1 1 calc R . .
H23B H 1.1716 0.8347 -0.0236 0.104 Uiso 1 1 calc R . .
H23C H 1.1528 0.9561 0.0198 0.104 Uiso 1 1 calc R . .
C24 C 1.0802(6) 0.9225(4) 0.3895(4) 0.0466(11) Uani 1 1 d . . .
H24A H 1.1904 0.9457 0.3881 0.070 Uiso 1 1 calc R . .
H24B H 1.0561 0.9623 0.4468 0.070 Uiso 1 1 calc R . .
H24C H 1.0197 0.9401 0.3334 0.070 Uiso 1 1 calc R . .
C25 C 0.5791(5) 0.8553(4) 0.3302(3) 0.0374(10) Uani 1 1 d . . .
C26 C 0.5203(6) 0.9628(5) 0.3283(5) 0.0696(19) Uani 1 1 d . . .
H26A H 0.4137 0.9457 0.2940 0.104 Uiso 1 1 calc R . .
H26B H 0.5855 1.0131 0.2964 0.104 Uiso 1 1 calc R . .
H26C H 0.5239 0.9988 0.3933 0.104 Uiso 1 1 calc R . .
C27 C 0.7031(5) 0.5393(4) 0.4073(3) 0.0315(9) Uani 1 1 d . . .
C28 C 0.6306(6) 0.4227(4) 0.4185(3) 0.0455(11) Uani 1 1 d . . .
H28A H 0.7096 0.3777 0.4233 0.068 Uiso 1 1 calc R . .
H28B H 0.5500 0.3891 0.3634 0.068 Uiso 1 1 calc R . .
H28C H 0.5850 0.4253 0.4761 0.068 Uiso 1 1 calc R . .
C29 C 0.5893(5) 0.3647(4) 0.1858(3) 0.0352(10) Uani 1 1 d . . .

loop_
_atom_site_aniso_label
_atom_site_aniso_U_11
_atom_site_aniso_U_22
_atom_site_aniso_U_33
_atom_site_aniso_U_23
_atom_site_aniso_U_13
_atom_site_aniso_U_12
Ni1 0.0251(3) 0.0401(3) 0.0282(3) 0.0095(2) 0.0034(2) 0.0059(2)
Ni2 0.0226(3) 0.0346(3) 0.0318(3) 0.0107(2) 0.0046(2) 0.0055(2)
S1 0.0677(9) 0.0505(8) 0.0411(7) 0.0142(6) 0.0160(6) 0.0257(7)
O1 0.0267(14) 0.0415(17) 0.0325(15) 0.0103(13) 0.0059(11) 0.0038(13)
O2 0.0253(14) 0.0372(17) 0.0431(17) 0.0090(13) 0.0007(12) 0.0075(13)
O3 0.0257(14) 0.0385(17) 0.0403(16) 0.0092(13) 0.0045(12) 0.0061(13)
O4 0.0266(14) 0.0397(17) 0.0299(14) 0.0086(12) 0.0053(11) 0.0072(13)
O5 0.0340(16) 0.0447(18) 0.0383(17) 0.0121(14) 0.0038(13) 0.0096(14)
N1 0.0261(17) 0.037(2) 0.039(2) 0.0089(16) 0.0040(14) 0.0065(15)
N2 0.0290(17) 0.0331(19) 0.0359(18) 0.0119(15) 0.0075(14) 0.0060(15)
N3 0.0299(18) 0.042(2) 0.0326(18) 0.0072(16) -0.0002(14) 0.0042(16)
N4 0.0348(19) 0.053(2) 0.0282(18) 0.0084(16) 0.0018(15) 0.0129(18)
N5 0.037(2) 0.048(2) 0.0321(19) 0.0081(17) 0.0042(15) 0.0138(18)
C1 0.034(2) 0.035(2) 0.033(2) 0.0114(18) 0.0182(17) 0.0104(18)
C2 0.047(3) 0.050(3) 0.032(2) 0.010(2) 0.0169(19) 0.011(2)
C3 0.060(3) 0.059(3) 0.034(2) 0.017(2) 0.020(2) 0.010(3)
C4 0.055(3) 0.057(3) 0.044(3) 0.015(2) 0.027(2) 0.013(3)
C5 0.041(3) 0.056(3) 0.055(3) 0.013(2) 0.023(2) 0.007(2)
C6 0.036(2) 0.040(3) 0.045(3) 0.008(2) 0.0153(19) 0.011(2)
C7 0.029(2) 0.045(3) 0.054(3) 0.009(2) 0.009(2) 0.006(2)
C8 0.030(2) 0.062(3) 0.055(3) 0.016(3) 0.005(2) 0.013(2)
C9 0.034(2) 0.057(3) 0.045(3) 0.009(2) -0.003(2) 0.011(2)
C10 0.040(2) 0.045(3) 0.035(2) 0.011(2) 0.0014(19) 0.008(2)
C11 0.053(3) 0.049(3) 0.043(3) 0.011(2) -0.005(2) 0.004(2)
C12 0.070(4) 0.051(3) 0.031(2) 0.007(2) 0.013(2) 0.002(3)
C13 0.048(3) 0.043(3) 0.041(3) 0.011(2) 0.017(2) 0.006(2)
C14 0.037(2) 0.038(2) 0.037(2) 0.0132(19) 0.0106(18) 0.000(2)
C15 0.031(2) 0.051(3) 0.049(3) 0.015(2) 0.008(2) 0.014(2)
C16 0.035(2) 0.058(3) 0.060(3) 0.021(3) 0.008(2) 0.005(2)
C17 0.033(3) 0.062(4) 0.084(4) 0.029(3) 0.000(3) 0.001(2)
C18 0.042(3) 0.064(4) 0.071(4) 0.017(3) -0.015(3) -0.008(3)
C19 0.036(2) 0.051(3) 0.051(3) 0.010(2) -0.005(2) 0.009(2)
C20 0.048(3) 0.068(4) 0.036(3) 0.001(2) -0.006(2) 0.006(3)
C21 0.040(3) 0.070(4) 0.040(3) 0.019(2) 0.005(2) 0.017(3)
C22 0.049(3) 0.054(3) 0.028(2) 0.011(2) 0.0091(19) 0.013(2)
C23 0.071(4) 0.087(5) 0.061(4) 0.028(3) 0.039(3) 0.014(4)
C24 0.043(3) 0.043(3) 0.054(3) 0.009(2) 0.015(2) 0.004(2)
C25 0.026(2) 0.041(3) 0.046(2) 0.012(2) 0.0038(18) 0.0058(19)
C26 0.034(3) 0.044(3) 0.122(6) 0.012(3) -0.014(3) 0.007(2)
C27 0.036(2) 0.037(2) 0.0229(19) 0.0059(16) 0.0065(16) 0.0075(19)
C28 0.058(3) 0.039(3) 0.041(3) 0.016(2) 0.009(2) 0.005(2)
C29 0.031(2) 0.051(3) 0.026(2) 0.0093(19) 0.0064(16) 0.009(2)

loop_
_atom_type_symbol
_atom_type_description
_atom_type_scat_dispersion_real
_atom_type_scat_dispersion_imag
_atom_type_scat_source
C C 0.0033 0.0016 'International Tables Vol C Tables 4.2.6.8 and 6.1.1.4'
H H 0.0000 0.0000 'International Tables Vol C Tables 4.2.6.8 and 6.1.1.4'
N N 0.0061 0.0033 'International Tables Vol C Tables 4.2.6.8 and 6.1.1.4'
O O 0.0106 0.0060 'International Tables Vol C Tables 4.2.6.8 and 6.1.1.4'
Ni Ni 0.3393 1.1124 'International Tables Vol C Tables 4.2.6.8 and 6.1.1.4'
S S 0.1246 0.1234 'International Tables Vol C Tables 4.2.6.8 and 6.1.1.4'

loop_
_geom_angle_atom_site_label_1
_geom_angle_atom_site_label_2
_geom_angle_atom_site_label_3
_geom_angle
_geom_angle_site_symmetry_1
_geom_angle_site_symmetry_3
_geom_angle_publ_flag
O1 Ni1 N4 91.50(14) . . ?
O1 Ni1 N5 90.72(14) . . ?
N4 Ni1 N5 96.72(15) . . ?
O1 Ni1 N3 173.59(12) . . ?
N4 Ni1 N3 94.85(15) . . ?
N5 Ni1 N3 87.67(15) . . ?
O1 Ni1 O3 91.71(12) . . ?
N4 Ni1 O3 87.31(14) . . ?
N5 Ni1 O3 175.24(13) . . ?
N3 Ni1 O3 89.47(13) . . ?
O1 Ni1 O4 79.45(11) . . ?
N4 Ni1 O4 167.22(14) . . ?
N5 Ni1 O4 92.43(12) . . ?
N3 Ni1 O4 94.41(12) . . ?
O3 Ni1 O4 83.99(11) . . ?
O2 Ni2 O1 89.48(12) . . ?
O2 Ni2 N1 100.93(13) . . ?
O1 Ni2 N1 93.51(13) . . ?
O2 Ni2 N2 89.03(13) . . ?
O1 Ni2 N2 172.84(12) . . ?
N1 Ni2 N2 93.65(14) . . ?
O2 Ni2 O4 101.54(11) . . ?
O1 Ni2 O4 79.84(11) . . ?
N1 Ni2 O4 156.48(13) . . ?
N2 Ni2 O4 93.60(12) . . ?
O2 Ni2 O5 162.24(12) . . ?
O1 Ni2 O5 90.90(12) . . ?
N1 Ni2 O5 96.77(13) . . ?
N2 Ni2 O5 88.39(13) . . ?
O4 Ni2 O5 61.12(11) . . ?
O2 Ni2 C27 132.48(13) . . ?
O1 Ni2 C27 84.92(12) . . ?
N1 Ni2 C27 126.47(14) . . ?
N2 Ni2 C27 90.93(13) . . ?
O4 Ni2 C27 31.06(12) . . ?
O5 Ni2 C27 30.06(12) . . ?
C1 O1 Ni1 127.7(3) . . ?
C1 O1 Ni2 123.9(3) . . ?
Ni1 O1 Ni2 99.99(13) . . ?
C25 O2 Ni2 122.1(3) . . ?
C25 O3 Ni1 130.4(3) . . ?
C27 O4 Ni2 89.6(2) . . ?
C27 O4 Ni1 118.8(3) . . ?
Ni2 O4 Ni1 91.39(11) . . ?
C27 O5 Ni2 89.7(2) . . ?
C24 N1 C8 111.2(4) . . ?
C24 N1 C7 108.7(4) . . ?
C8 N1 C7 106.0(3) . . ?
C24 N1 Ni2 115.9(3) . . ?
C8 N1 Ni2 107.1(3) . . ?
C7 N1 Ni2 107.4(3) . . ?
C14 N2 C10 117.7(4) . . ?
C14 N2 Ni2 115.4(3) . . ?
C10 N2 Ni2 126.9(3) . . ?
C19 N3 C15 118.6(4) . . ?
C19 N3 Ni1 123.4(3) . . ?
C15 N3 Ni1 117.6(3) . . ?
C22 N4 C21 117.5(4) . . ?
C22 N4 Ni1 125.3(3) . . ?
C21 N4 Ni1 117.1(3) . . ?
C29 N5 Ni1 167.2(4) . . ?
O1 C1 C2 123.8(4) . . ?
O1 C1 C6 118.3(4) . . ?
C2 C1 C6 117.8(4) . . ?
C1 C2 C3 119.2(4) . . ?
C1 C2 C22 124.8(4) . . ?
C3 C2 C22 116.0(4) . . ?
C4 C3 C2 123.5(5) . . ?
C3 C4 C5 117.0(4) . . ?
C3 C4 C23 122.9(5) . . ?
C5 C4 C23 120.1(5) . . ?
C4 C5 C6 122.3(5) . . ?
C5 C6 C1 120.2(4) . . ?
C5 C6 C7 120.6(4) . . ?
C1 C6 C7 119.1(4) . . ?
N1 C7 C6 113.1(4) . . ?
N1 C8 C9 115.7(4) . . ?
C10 C9 C8 120.5(4) . . ?
N2 C10 C11 120.7(4) . . ?
N2 C10 C9 120.5(4) . . ?
C11 C10 C9 118.8(4) . . ?
C12 C11 C10 119.6(5) . . ?
C13 C12 C11 120.0(5) . . ?
C12 C13 C14 117.6(5) . . ?
N2 C14 C13 124.3(4) . . ?
N3 C15 C16 123.9(5) . . ?
C15 C16 C17 117.8(5) . . ?
C18 C17 C16 118.2(5) . . ?
C17 C18 C19 121.6(5) . . ?
N3 C19 C18 119.8(5) . . ?
N3 C19 C20 117.6(4) . . ?
C18 C19 C20 122.6(5) . . ?
C19 C20 C21 113.8(4) . . ?
N4 C21 C20 110.6(4) . . ?
N4 C22 C2 126.7(4) . . ?
O3 C25 O2 127.1(4) . . ?
O3 C25 C26 117.7(4) . . ?
O2 C25 C26 115.1(4) . . ?
O5 C27 O4 119.5(4) . . ?
O5 C27 C28 121.8(4) . . ?
O4 C27 C28 118.7(4) . . ?
O5 C27 Ni2 60.2(2) . . ?
O4 C27 Ni2 59.3(2) . . ?
C28 C27 Ni2 177.3(3) . . ?
N5 C29 S1 179.4(4) . . ?

loop_
_geom_bond_atom_site_label_1
_geom_bond_atom_site_label_2
_geom_bond_distance
_geom_bond_site_symmetry_2
_geom_bond_publ_flag
Ni1 O1 2.011(3) . ?
Ni1 N4 2.015(4) . ?
Ni1 N5 2.082(4) . ?
Ni1 N3 2.091(4) . ?
Ni1 O3 2.094(3) . ?
Ni1 O4 2.184(3) . ?
Ni2 O2 2.014(3) . ?
Ni2 O1 2.035(3) . ?
Ni2 N1 2.064(4) . ?
Ni2 N2 2.071(4) . ?
Ni2 O4 2.146(3) . ?
Ni2 O5 2.166(3) . ?
Ni2 C27 2.496(4) . ?
S1 C29 1.649(5) . ?
O1 C1 1.317(5) . ?
O2 C25 1.273(5) . ?
O3 C25 1.235(5) . ?
O4 C27 1.288(5) . ?
O5 C27 1.250(5) . ?
N1 C24 1.462(6) . ?
N1 C8 1.490(6) . ?
N1 C7 1.505(6) . ?
N2 C14 1.352(6) . ?
N2 C10 1.355(5) . ?
N3 C19 1.342(6) . ?
N3 C15 1.349(6) . ?
N4 C22 1.282(6) . ?
N4 C21 1.457(6) . ?
N5 C29 1.149(6) . ?
C1 C2 1.401(6) . ?
C1 C6 1.423(6) . ?
C2 C3 1.415(6) . ?
C2 C22 1.461(7) . ?
C3 C4 1.368(7) . ?
C4 C5 1.387(7) . ?
C4 C23 1.516(7) . ?
C5 C6 1.399(6) . ?
C6 C7 1.507(6) . ?
C8 C9 1.511(7) . ?
C9 C10 1.503(7) . ?
C10 C11 1.402(7) . ?
C11 C12 1.387(8) . ?
C12 C13 1.363(7) . ?
C13 C14 1.384(6) . ?
C15 C16 1.374(7) . ?
C16 C17 1.397(7) . ?
C17 C18 1.364(9) . ?
C18 C19 1.399(7) . ?
C19 C20 1.519(7) . ?
C20 C21 1.531(8) . ?
C25 C26 1.523(7) . ?
C27 C28 1.507(6) . ?

loop_
_geom_torsion_atom_site_label_1
_geom_torsion_atom_site_label_2
_geom_torsion_atom_site_label_3
_geom_torsion_atom_site_label_4
_geom_torsion
_geom_torsion_site_symmetry_1
_geom_torsion_site_symmetry_2
_geom_torsion_site_symmetry_3
_geom_torsion_site_symmetry_4
_geom_torsion_publ_flag
N4 Ni1 O1 C1 -1.3(4) . . . . ?
N5 Ni1 O1 C1 95.4(4) . . . . ?
N3 Ni1 O1 C1 170.9(11) . . . . ?
O3 Ni1 O1 C1 -88.7(3) . . . . ?
O4 Ni1 O1 C1 -172.2(4) . . . . ?
N4 Ni1 O1 Ni2 147.19(15) . . . . ?
N5 Ni1 O1 Ni2 -116.07(14) . . . . ?
N3 Ni1 O1 Ni2 -40.6(13) . . . . ?
O3 Ni1 O1 Ni2 59.83(13) . . . . ?
O4 Ni1 O1 Ni2 -23.73(12) . . . . ?
O2 Ni2 O1 C1 72.5(3) . . . . ?
N1 Ni2 O1 C1 -28.4(3) . . . . ?
N2 Ni2 O1 C1 150.5(9) . . . . ?
O4 Ni2 O1 C1 174.3(3) . . . . ?
O5 Ni2 O1 C1 -125.3(3) . . . . ?
C27 Ni2 O1 C1 -154.8(3) . . . . ?
O2 Ni2 O1 Ni1 -77.67(13) . . . . ?
N1 Ni2 O1 Ni1 -178.59(14) . . . . ?
N2 Ni2 O1 Ni1 0.3(11) . . . . ?
O4 Ni2 O1 Ni1 24.14(12) . . . . ?
O5 Ni2 O1 Ni1 84.57(13) . . . . ?
C27 Ni2 O1 Ni1 55.08(14) . . . . ?
O1 Ni2 O2 C25 55.2(3) . . . . ?
N1 Ni2 O2 C25 148.7(3) . . . . ?
N2 Ni2 O2 C25 -117.8(3) . . . . ?
O4 Ni2 O2 C25 -24.3(4) . . . . ?
O5 Ni2 O2 C25 -36.1(6) . . . . ?
C27 Ni2 O2 C25 -27.4(4) . . . . ?
O1 Ni1 O3 C25 -11.1(4) . . . . ?
N4 Ni1 O3 C25 -102.5(4) . . . . ?
N5 Ni1 O3 C25 109.6(15) . . . . ?
N3 Ni1 O3 C25 162.6(4) . . . . ?
O4 Ni1 O3 C25 68.1(4) . . . . ?
O2 Ni2 O4 C27 -175.6(2) . . . . ?
O1 Ni2 O4 C27 97.1(2) . . . . ?
N1 Ni2 O4 C27 21.9(4) . . . . ?
N2 Ni2 O4 C27 -85.8(2) . . . . ?
O5 Ni2 O4 C27 0.3(2) . . . . ?
O2 Ni2 O4 Ni1 65.59(12) . . . . ?
O1 Ni2 O4 Ni1 -21.78(11) . . . . ?
N1 Ni2 O4 Ni1 -96.9(3) . . . . ?
N2 Ni2 O4 Ni1 155.33(12) . . . . ?
O5 Ni2 O4 Ni1 -118.51(14) . . . . ?
C27 Ni2 O4 Ni1 -118.8(3) . . . . ?
O1 Ni1 O4 C27 -68.3(3) . . . . ?
N4 Ni1 O4 C27 -113.8(6) . . . . ?
N5 Ni1 O4 C27 22.0(3) . . . . ?
N3 Ni1 O4 C27 109.8(3) . . . . ?
O3 Ni1 O4 C27 -161.2(3) . . . . ?
O1 Ni1 O4 Ni2 22.08(11) . . . . ?
N4 Ni1 O4 Ni2 -23.4(6) . . . . ?
N5 Ni1 O4 Ni2 112.36(13) . . . . ?
N3 Ni1 O4 Ni2 -159.79(13) . . . . ?
O3 Ni1 O4 Ni2 -70.79(11) . . . . ?
O2 Ni2 O5 C27 12.9(5) . . . . ?
O1 Ni2 O5 C27 -78.2(2) . . . . ?
N1 Ni2 O5 C27 -171.9(2) . . . . ?
N2 Ni2 O5 C27 94.7(2) . . . . ?
O4 Ni2 O5 C27 -0.3(2) . . . . ?
O2 Ni2 N1 C24 8.8(3) . . . . ?
O1 Ni2 N1 C24 98.9(3) . . . . ?
N2 Ni2 N1 C24 -80.9(3) . . . . ?
O4 Ni2 N1 C24 171.4(3) . . . . ?
O5 Ni2 N1 C24 -169.7(3) . . . . ?
C27 Ni2 N1 C24 -174.8(3) . . . . ?
O2 Ni2 N1 C8 133.5(3) . . . . ?
O1 Ni2 N1 C8 -136.3(3) . . . . ?
N2 Ni2 N1 C8 43.8(3) . . . . ?
O4 Ni2 N1 C8 -63.9(5) . . . . ?
O5 Ni2 N1 C8 -45.0(3) . . . . ?
C27 Ni2 N1 C8 -50.0(3) . . . . ?
O2 Ni2 N1 C7 -113.0(3) . . . . ?
O1 Ni2 N1 C7 -22.8(3) . . . . ?
N2 Ni2 N1 C7 157.3(3) . . . . ?
O4 Ni2 N1 C7 49.6(5) . . . . ?
O5 Ni2 N1 C7 68.5(3) . . . . ?
C27 Ni2 N1 C7 63.5(3) . . . . ?
O2 Ni2 N2 C14 62.9(3) . . . . ?
O1 Ni2 N2 C14 -15.2(12) . . . . ?
N1 Ni2 N2 C14 163.8(3) . . . . ?
O4 Ni2 N2 C14 -38.6(3) . . . . ?
O5 Ni2 N2 C14 -99.6(3) . . . . ?
C27 Ni2 N2 C14 -69.6(3) . . . . ?
O2 Ni2 N2 C10 -119.0(4) . . . . ?
O1 Ni2 N2 C10 163.0(9) . . . . ?
N1 Ni2 N2 C10 -18.1(4) . . . . ?
O4 Ni2 N2 C10 139.5(4) . . . . ?
O5 Ni2 N2 C10 78.6(4) . . . . ?
C27 Ni2 N2 C10 108.5(4) . . . . ?
O1 Ni1 N3 C19 -147.6(11) . . . . ?
N4 Ni1 N3 C19 24.6(4) . . . . ?
N5 Ni1 N3 C19 -72.0(4) . . . . ?
O3 Ni1 N3 C19 111.8(4) . . . . ?
O4 Ni1 N3 C19 -164.2(4) . . . . ?
O1 Ni1 N3 C15 25.1(14) . . . . ?
N4 Ni1 N3 C15 -162.7(3) . . . . ?
N5 Ni1 N3 C15 100.7(3) . . . . ?
O3 Ni1 N3 C15 -75.4(3) . . . . ?
O4 Ni1 N3 C15 8.5(3) . . . . ?
O1 Ni1 N4 C22 -1.0(4) . . . . ?
N5 Ni1 N4 C22 -91.9(4) . . . . ?
N3 Ni1 N4 C22 179.9(4) . . . . ?
O3 Ni1 N4 C22 90.6(4) . . . . ?
O4 Ni1 N4 C22 43.5(8) . . . . ?
O1 Ni1 N4 C21 -176.7(4) . . . . ?
N5 Ni1 N4 C21 92.4(4) . . . . ?
N3 Ni1 N4 C21 4.2(4) . . . . ?
O3 Ni1 N4 C21 -85.0(4) . . . . ?
O4 Ni1 N4 C21 -132.1(5) . . . . ?
O1 Ni1 N5 C29 108.3(16) . . . . ?
N4 Ni1 N5 C29 -160.1(16) . . . . ?
N3 Ni1 N5 C29 -65.5(16) . . . . ?
O3 Ni1 N5 C29 -12(3) . . . . ?
O4 Ni1 N5 C29 28.9(16) . . . . ?
Ni1 O1 C1 C2 2.0(6) . . . . ?
Ni2 O1 C1 C2 -139.6(4) . . . . ?
Ni1 O1 C1 C6 -178.0(3) . . . . ?
Ni2 O1 C1 C6 40.3(5) . . . . ?
O1 C1 C2 C3 -179.6(4) . . . . ?
C6 C1 C2 C3 0.4(7) . . . . ?
O1 C1 C2 C22 -0.4(7) . . . . ?
C6 C1 C2 C22 179.7(4) . . . . ?
C1 C2 C3 C4 -0.1(8) . . . . ?
C22 C2 C3 C4 -179.4(5) . . . . ?
C2 C3 C4 C5 -1.3(8) . . . . ?
C2 C3 C4 C23 177.6(5) . . . . ?
C3 C4 C5 C6 2.4(8) . . . . ?
C23 C4 C5 C6 -176.5(5) . . . . ?
C4 C5 C6 C1 -2.2(8) . . . . ?
C4 C5 C6 C7 173.1(5) . . . . ?
O1 C1 C6 C5 -179.3(4) . . . . ?
C2 C1 C6 C5 0.7(7) . . . . ?
O1 C1 C6 C7 5.4(6) . . . . ?
C2 C1 C6 C7 -174.7(4) . . . . ?
C24 N1 C7 C6 -59.8(5) . . . . ?
C8 N1 C7 C6 -179.5(4) . . . . ?
Ni2 N1 C7 C6 66.3(4) . . . . ?
C5 C6 C7 N1 118.4(5) . . . . ?
C1 C6 C7 N1 -66.3(5) . . . . ?
C24 N1 C8 C9 57.7(5) . . . . ?
C7 N1 C8 C9 175.8(4) . . . . ?
Ni2 N1 C8 C9 -69.8(5) . . . . ?
N1 C8 C9 C10 60.1(6) . . . . ?
C14 N2 C10 C11 2.4(7) . . . . ?
Ni2 N2 C10 C11 -175.7(4) . . . . ?
C14 N2 C10 C9 -173.9(4) . . . . ?
Ni2 N2 C10 C9 8.0(6) . . . . ?
C8 C9 C10 N2 -22.7(7) . . . . ?
C8 C9 C10 C11 160.9(5) . . . . ?
N2 C10 C11 C12 -2.1(8) . . . . ?
C9 C10 C11 C12 174.3(5) . . . . ?
C10 C11 C12 C13 0.6(8) . . . . ?
C11 C12 C13 C14 0.4(7) . . . . ?
C10 N2 C14 C13 -1.4(7) . . . . ?
Ni2 N2 C14 C13 176.9(4) . . . . ?
C12 C13 C14 N2 -0.1(7) . . . . ?
C19 N3 C15 C16 -1.6(7) . . . . ?
Ni1 N3 C15 C16 -174.7(4) . . . . ?
N3 C15 C16 C17 0.0(8) . . . . ?
C15 C16 C17 C18 1.2(8) . . . . ?
C16 C17 C18 C19 -0.7(9) . . . . ?
C15 N3 C19 C18 2.0(7) . . . . ?
Ni1 N3 C19 C18 174.7(4) . . . . ?
C15 N3 C19 C20 -177.4(4) . . . . ?
Ni1 N3 C19 C20 -4.7(6) . . . . ?
C17 C18 C19 N3 -0.9(9) . . . . ?
C17 C18 C19 C20 178.5(6) . . . . ?
N3 C19 C20 C21 -48.7(6) . . . . ?
C18 C19 C20 C21 131.9(5) . . . . ?
C22 N4 C21 C20 135.1(5) . . . . ?
Ni1 N4 C21 C20 -48.9(5) . . . . ?
C19 C20 C21 N4 79.9(5) . . . . ?
C21 N4 C22 C2 178.4(5) . . . . ?
Ni1 N4 C22 C2 2.8(7) . . . . ?
C1 C2 C22 N4 -2.3(8) . . . . ?
C3 C2 C22 N4 177.0(5) . . . . ?
Ni1 O3 C25 O2 -22.6(7) . . . . ?
Ni1 O3 C25 C26 157.5(4) . . . . ?
Ni2 O2 C25 O3 -4.6(7) . . . . ?
Ni2 O2 C25 C26 175.3(4) . . . . ?
Ni2 O5 C27 O4 0.6(4) . . . . ?
Ni2 O5 C27 C28 -177.9(4) . . . . ?
Ni2 O4 C27 O5 -0.6(4) . . . . ?
Ni1 O4 C27 O5 90.8(4) . . . . ?
Ni2 O4 C27 C28 177.9(3) . . . . ?
Ni1 O4 C27 C28 -90.7(4) . . . . ?
Ni1 O4 C27 Ni2 91.4(2) . . . . ?
O2 Ni2 C27 O5 -174.7(2) . . . . ?
O1 Ni2 C27 O5 100.7(2) . . . . ?
N1 Ni2 C27 O5 10.1(3) . . . . ?
N2 Ni2 C27 O5 -85.2(2) . . . . ?
O4 Ni2 C27 O5 179.4(4) . . . . ?
O2 Ni2 C27 O4 5.9(3) . . . . ?
O1 Ni2 C27 O4 -78.7(2) . . . . ?
N1 Ni2 C27 O4 -169.3(2) . . . . ?
N2 Ni2 C27 O4 95.4(2) . . . . ?
O5 Ni2 C27 O4 -179.4(4) . . . . ?
O2 Ni2 C27 C28 -37(7) . . . . ?
O1 Ni2 C27 C28 -121(7) . . . . ?
N1 Ni2 C27 C28 148(7) . . . . ?
N2 Ni2 C27 C28 53(7) . . . . ?
O4 Ni2 C27 C28 -43(7) . . . . ?
O5 Ni2 C27 C28 138(7) . . . . ?
Ni1 N5 C29 S1 -12(42) . . . . ?
